data_7018883
loop_
_publ_author_name
'Ding, Nini'
'Zhang, Wenhua'
'Hor, T. S. Andy'

_publ_section_title
;
 One-step entry to olefin-tethered N,S-heterocyclic carbene complexes of
 ruthenium with mixed ligands
;
_journal_issue 19
_journal_name_full 'Dalton Transactions'
_journal_page_first 5988
_journal_paper_doi 10.1039/c2dt12354a
_journal_volume 41
_journal_year 2012
_chemical_formula_sum 'C46 H39 Br2 N P2 Ru S'
_chemical_formula_weight 960.67
_chemical_name_systematic
;
?
;
_space_group_IT_number 14
_symmetry_cell_setting monoclinic
_symmetry_space_group_name_Hall '-P 2yn'
_symmetry_space_group_name_H-M 'P 1 21/n 1'
_atom_sites_solution_hydrogens geom
_atom_sites_solution_primary direct
_atom_sites_solution_secondary difmap
_audit_creation_method SHELXL-97
_cell_angle_alpha 90.00
_cell_angle_beta 96.027(2)
_cell_angle_gamma 90.00
_cell_formula_units_Z 8
_cell_length_a 14.5506(9)
_cell_length_b 22.4113(14)
_cell_length_c 24.7481(15)
_cell_measurement_reflns_used 3058
_cell_measurement_temperature 293(2)
_cell_measurement_theta_max 21.00
_cell_measurement_theta_min 2.25
_cell_volume 8025.7(9)
_computing_cell_refinement 'Bruker SMART'
_computing_data_collection 'Bruker SMART'
_computing_data_reduction 'Bruker SAINT'
_computing_molecular_graphics 'Bruker SHELXTL'
_computing_publication_material 'Bruker SHELXTL'
_computing_structure_refinement 'SHELXL-97 (Sheldrick, 1997)'
_computing_structure_solution 'SHELXS-97 (Sheldrick, 1990)'
_diffrn_ambient_temperature 293(2)
_diffrn_measured_fraction_theta_full 0.999
_diffrn_measured_fraction_theta_max 0.999
_diffrn_measurement_device_type 'CCD area detector'
_diffrn_measurement_method 'phi and omega scans'
_diffrn_radiation_monochromator graphite
_diffrn_radiation_source 'fine-focus sealed tube'
_diffrn_radiation_type MoK\a
_diffrn_radiation_wavelength 0.71073
_diffrn_reflns_av_R_equivalents 0.0952
_diffrn_reflns_av_sigmaI/netI 0.1184
_diffrn_reflns_limit_h_max 18
_diffrn_reflns_limit_h_min -18
_diffrn_reflns_limit_k_max 20
_diffrn_reflns_limit_k_min -29
_diffrn_reflns_limit_l_max 32
_diffrn_reflns_limit_l_min -28
_diffrn_reflns_number 57253
_diffrn_reflns_theta_full 27.50
_diffrn_reflns_theta_max 27.50
_diffrn_reflns_theta_min 1.65
_exptl_absorpt_coefficient_mu 2.548
_exptl_absorpt_correction_T_max 0.9049
_exptl_absorpt_correction_T_min 0.4606
_exptl_absorpt_correction_type multi-scan
_exptl_crystal_colour Yellow
_exptl_crystal_density_diffrn 1.590
_exptl_crystal_density_meas ?
_exptl_crystal_density_method 'not measured'
_exptl_crystal_description 'Thin Plate'
_exptl_crystal_F_000 3856
_exptl_crystal_size_max 0.36
_exptl_crystal_size_mid 0.24
_exptl_crystal_size_min 0.04
_refine_diff_density_max 0.721
_refine_diff_density_min -0.617
_refine_diff_density_rms 0.109
_refine_ls_extinction_method none
_refine_ls_goodness_of_fit_ref 0.906
_refine_ls_hydrogen_treatment constr
_refine_ls_matrix_type full
_refine_ls_number_parameters 975
_refine_ls_number_reflns 18387
_refine_ls_number_restraints 34
_refine_ls_restrained_S_all 0.906
_refine_ls_R_factor_all 0.1387
_refine_ls_R_factor_gt 0.0575
_refine_ls_shift/su_max 0.001
_refine_ls_shift/su_mean 0.000
_refine_ls_structure_factor_coef Fsqd
_refine_ls_weighting_details 'calc w=1/[\s^2^(Fo^2^)+(0.0398P)^2^+0.0000P] where P=(Fo^2^+2Fc^2^)/3'
_refine_ls_weighting_scheme calc
_refine_ls_wR_factor_gt 0.1025
_refine_ls_wR_factor_ref 0.1244
_reflns_number_gt 9159
_reflns_number_total 18387
_reflns_threshold_expression >2sigma(I)
_cod_data_source_file c2dt12354a.txt
_cod_data_source_block RuMe0
_cod_depositor_comments
;
The following automatic conversions were performed:

'_symmetry_cell_setting' value 'Monoclinic' changed to 'monoclinic'
according to /home/saulius/struct/CIF-dictionaries/cif_core.dic
dictionary named 'cif_core.dic' version 2.4.1 from
2010-06-29.

'_exptl_absorpt_correction_type' value 'Multi-scan'
changed to 'multi-scan' according to
/home/saulius/struct/CIF-dictionaries/cif_core.dic dictionary named
'cif_core.dic' version 2.4.1 from 2010-06-29.

Automatic conversion script
Id: cif_fix_values 1715 2011-07-08 13:25:40Z adriana 

The following automatic conversions were performed:

'_exptl_crystal_density_meas' value 'Not Measured' was changed to '?'
- the value is perceived as not measured.

Automatic conversion script
Id: cif_fix_values 3008 2015-01-20 13:52:24Z robertas 
;
_cod_original_sg_symbol_H-M P2(1)/n
_cod_database_code 7018883

loop_
_symmetry_equiv_pos_as_xyz
'x, y, z'
'-x+1/2, y+1/2, -z+1/2'
'-x, -y, -z'
'x-1/2, -y-1/2, z-1/2'

loop_
_atom_site_label
_atom_site_type_symbol
_atom_site_fract_x
_atom_site_fract_y
_atom_site_fract_z
_atom_site_U_iso_or_equiv
_atom_site_adp_type
_atom_site_occupancy
_atom_site_symmetry_multiplicity
_atom_site_calc_flag
_atom_site_refinement_flags
_atom_site_disorder_assembly
_atom_site_disorder_group
Ru1 Ru 0.62328(3) 0.16245(2) 0.753180(18) 0.03116(12) Uani 1 1 d . . .
Ru2 Ru 0.12751(3) -0.018474(19) 0.752355(18) 0.03106(12) Uani 1 1 d D . .
Br1 Br 0.79325(4) 0.17199(3) 0.73889(2) 0.04543(17) Uani 1 1 d . A .
Br2 Br 0.60625(4) 0.27969(3) 0.74642(2) 0.04660(17) Uani 1 1 d . A .
Br3 Br 0.11441(4) -0.13518(3) 0.74180(3) 0.04632(17) Uani 1 1 d . B .
Br4 Br 0.29834(4) -0.02706(3) 0.73951(2) 0.04268(16) Uani 1 1 d . B .
P1 P 0.59436(10) 0.15800(7) 0.65382(6) 0.0378(4) Uani 1 1 d . A .
P2 P 0.66931(11) 0.17349(7) 0.84994(6) 0.0389(4) Uani 1 1 d . A .
P3 P 0.09659(10) -0.01189(7) 0.65437(6) 0.0390(4) Uani 1 1 d . B .
P4 P 0.17774(11) -0.03188(7) 0.84950(6) 0.0388(4) Uani 1 1 d . B .
S1 S 0.74528(10) 0.03557(7) 0.74515(6) 0.0414(4) Uani 1 1 d . . .
S2 S 0.25123(10) 0.10867(7) 0.75600(6) 0.0418(4) Uani 1 1 d . . .
N1 N 0.5839(3) 0.0368(2) 0.77222(18) 0.0355(11) Uani 1 1 d D . .
N2 N 0.0819(3) 0.1073(2) 0.76563(18) 0.0381(11) Uani 1 1 d D . .
C1 C 0.6465(3) 0.0753(2) 0.7577(2) 0.0319(13) Uani 1 1 d . A .
C2 C 0.6959(4) -0.0326(3) 0.7600(2) 0.0383(14) Uani 1 1 d . A .
C3 C 0.7318(5) -0.0899(3) 0.7587(2) 0.0546(17) Uani 1 1 d . . .
H3 H 0.7911 -0.0965 0.7492 0.066 Uiso 1 1 calc R A .
C4 C 0.6780(5) -0.1361(3) 0.7717(2) 0.0516(17) Uani 1 1 d . A .
H4 H 0.7011 -0.1748 0.7710 0.062 Uiso 1 1 calc R . .
C5 C 0.5897(5) -0.1271(3) 0.7860(3) 0.0588(19) Uani 1 1 d . . .
H5 H 0.5548 -0.1597 0.7950 0.071 Uiso 1 1 calc R A .
C6 C 0.5523(4) -0.0708(3) 0.7873(2) 0.0496(16) Uani 1 1 d . A .
H6 H 0.4929 -0.0648 0.7969 0.059 Uiso 1 1 calc R . .
C7 C 0.6066(4) -0.0236(3) 0.7737(2) 0.0365(14) Uani 1 1 d . A .
C8 C 0.4970(5) 0.0600(4) 0.7878(4) 0.043(3) Uani 0.765(11) 1 d PD A 3
H8A H 0.4873 0.0456 0.8238 0.051 Uiso 0.765(11) 1 calc PR A 3
H8B H 0.4461 0.0460 0.7625 0.051 Uiso 0.765(11) 1 calc PR A 3
C9 C 0.4993(5) 0.1274(3) 0.7878(3) 0.037(2) Uani 0.765(11) 1 d PD A 3
H9 H 0.5235 0.1466 0.8194 0.044 Uiso 0.765(11) 1 calc PR A 3
C10 C 0.4692(5) 0.1608(4) 0.7458(3) 0.047(3) Uani 0.765(11) 1 d PD A 3
H10A H 0.4446 0.1430 0.7135 0.056 Uiso 0.765(11) 1 calc PR A 3
H10B H 0.4726 0.2022 0.7484 0.056 Uiso 0.765(11) 1 calc PR A 3
C8A C 0.4903(12) 0.0599(15) 0.7708(17) 0.045 Uiso 0.235(11) 1 d PD A 4
H8A1 H 0.4729 0.0615 0.8075 0.054 Uiso 0.235(11) 1 calc PR A 4
H8A2 H 0.4483 0.0327 0.7501 0.054 Uiso 0.235(11) 1 calc PR A 4
C9A C 0.4799(19) 0.1221(10) 0.7454(12) 0.045 Uiso 0.235(11) 1 d PD A 4
H9A H 0.4750 0.1247 0.7077 0.054 Uiso 0.235(11) 1 calc PR A 4
C10A C 0.477(2) 0.1718(12) 0.7727(13) 0.045 Uiso 0.235(11) 1 d PD A 4
H10C H 0.4822 0.1710 0.8105 0.054 Uiso 0.235(11) 1 calc PR A 4
H10D H 0.4710 0.2081 0.7544 0.054 Uiso 0.235(11) 1 calc PR A 4
C11 C 0.1498(3) 0.0685(2) 0.7580(2) 0.0321(13) Uani 1 1 d . B .
C12 C 0.1970(4) 0.1772(3) 0.7667(2) 0.0369(14) Uani 1 1 d . B .
C13 C 0.2340(4) 0.2337(3) 0.7722(3) 0.0520(17) Uani 1 1 d . . .
H13 H 0.2962 0.2403 0.7688 0.062 Uiso 1 1 calc R B .
C14 C 0.1771(4) 0.2800(3) 0.7827(2) 0.0500(17) Uani 1 1 d . B .
H14 H 0.2009 0.3184 0.7864 0.060 Uiso 1 1 calc R . .
C15 C 0.0855(5) 0.2704(3) 0.7879(2) 0.0543(17) Uani 1 1 d . . .
H15 H 0.0485 0.3026 0.7953 0.065 Uiso 1 1 calc R B .
C16 C 0.0469(4) 0.2148(3) 0.7826(2) 0.0472(16) Uani 1 1 d . B .
H16 H -0.0152 0.2085 0.7865 0.057 Uiso 1 1 calc R . .
C17 C 0.1051(4) 0.1679(2) 0.7710(2) 0.0377(14) Uani 1 1 d . B .
C18 C -0.0069(5) 0.0833(4) 0.7776(5) 0.030(3) Uani 0.525(10) 1 d PDU B 1
H18A H -0.0536 0.0910 0.7475 0.036 Uiso 0.525(10) 1 calc PR B 1
H18B H -0.0260 0.1024 0.8098 0.036 Uiso 0.525(10) 1 calc PR B 1
C19 C 0.0029(6) 0.0170(4) 0.7869(4) 0.039(3) Uani 0.525(10) 1 d PDU B 1
H19 H 0.0311 0.0038 0.8202 0.046 Uiso 0.525(10) 1 calc PR B 1
C20 C -0.0263(5) -0.0227(5) 0.7506(5) 0.038(3) Uani 0.525(10) 1 d PDU B 1
H20A H -0.0548 -0.0107 0.7170 0.045 Uiso 0.525(10) 1 calc PR B 1
H20B H -0.0186 -0.0632 0.7583 0.045 Uiso 0.525(10) 1 calc PR B 1
C18A C -0.0121(7) 0.0843(6) 0.7558(7) 0.045 Uiso 0.475(10) 1 d PD B 2
H18C H -0.0448 0.1060 0.7258 0.054 Uiso 0.475(10) 1 calc PR B 2
H18D H -0.0439 0.0912 0.7878 0.054 Uiso 0.475(10) 1 calc PR B 2
C19A C -0.0147(6) 0.0179(5) 0.7427(5) 0.045 Uiso 0.475(10) 1 d PD B 2
H19A H -0.0185 0.0060 0.7065 0.054 Uiso 0.475(10) 1 calc PR B 2
C20A C -0.0118(7) -0.0231(7) 0.7808(6) 0.045 Uiso 0.475(10) 1 d PD B 2
H20C H -0.0081 -0.0119 0.8172 0.054 Uiso 0.475(10) 1 calc PR B 2
H20D H -0.0136 -0.0633 0.7714 0.054 Uiso 0.475(10) 1 calc PR B 2
C1A C 0.6114(4) 0.0816(3) 0.6299(2) 0.0418(15) Uani 1 1 d . . .
C2A C 0.6934(5) 0.0650(3) 0.6092(3) 0.0592(18) Uani 1 1 d . A .
H2A H 0.7371 0.0939 0.6033 0.071 Uiso 1 1 calc R . .
C3A C 0.7098(6) 0.0065(3) 0.5977(3) 0.074(2) Uani 1 1 d . . .
H3A H 0.7650 -0.0040 0.5844 0.089 Uiso 1 1 calc R A .
C4A C 0.6473(6) -0.0364(4) 0.6054(3) 0.077(2) Uani 1 1 d . A .
H4A H 0.6586 -0.0758 0.5965 0.093 Uiso 1 1 calc R . .
C5A C 0.5667(6) -0.0214(3) 0.6265(3) 0.072(2) Uani 1 1 d . . .
H5A H 0.5239 -0.0508 0.6324 0.086 Uiso 1 1 calc R A .
C6A C 0.5493(5) 0.0372(3) 0.6389(3) 0.0588(18) Uani 1 1 d . A .
H6A H 0.4948 0.0469 0.6534 0.071 Uiso 1 1 calc R . .
C1B C 0.4786(4) 0.1777(3) 0.6202(2) 0.0494(17) Uani 1 1 d . . .
C2B C 0.4346(5) 0.1441(4) 0.5785(3) 0.075(2) Uani 1 1 d . A .
H2B H 0.4611 0.1088 0.5679 0.090 Uiso 1 1 calc R . .
C3B C 0.3508(6) 0.1632(4) 0.5526(3) 0.089(3) Uani 1 1 d . . .
H3B H 0.3209 0.1405 0.5246 0.107 Uiso 1 1 calc R A .
C4B C 0.3119(5) 0.2148(4) 0.5678(3) 0.088(3) Uani 1 1 d . A .
H4B H 0.2555 0.2271 0.5502 0.106 Uiso 1 1 calc R . .
C5B C 0.3545(5) 0.2483(4) 0.6082(3) 0.084(3) Uani 1 1 d . . .
H5B H 0.3278 0.2838 0.6180 0.101 Uiso 1 1 calc R A .
C6B C 0.4376(4) 0.2300(3) 0.6350(3) 0.0603(19) Uani 1 1 d . A .
H6B H 0.4662 0.2529 0.6632 0.072 Uiso 1 1 calc R . .
C1C C 0.6632(4) 0.2038(3) 0.6109(2) 0.0421(15) Uani 1 1 d . . .
C2C C 0.6553(6) 0.1937(4) 0.5552(3) 0.082(3) Uani 1 1 d . A .
H2C H 0.6173 0.1633 0.5401 0.099 Uiso 1 1 calc R . .
C3C C 0.7043(7) 0.2290(4) 0.5222(3) 0.107(4) Uani 1 1 d . . .
H3C H 0.6993 0.2213 0.4851 0.129 Uiso 1 1 calc R A .
C4C C 0.7586(6) 0.2738(4) 0.5421(3) 0.081(2) Uani 1 1 d . A .
H4C H 0.7908 0.2970 0.5192 0.097 Uiso 1 1 calc R . .
C5C C 0.7656(5) 0.2848(3) 0.5966(3) 0.0582(18) Uani 1 1 d . . .
H5C H 0.8032 0.3156 0.6113 0.070 Uiso 1 1 calc R A .
C6C C 0.7162(4) 0.2497(3) 0.6306(2) 0.0467(16) Uani 1 1 d . A .
H6C H 0.7202 0.2583 0.6675 0.056 Uiso 1 1 calc R . .
C1D C 0.5884(4) 0.2116(3) 0.8916(2) 0.0451(16) Uani 1 1 d . . .
C2D C 0.5150(5) 0.2449(3) 0.8680(3) 0.0572(18) Uani 1 1 d . A .
H2D H 0.5051 0.2482 0.8304 0.069 Uiso 1 1 calc R . .
C3D C 0.4560(5) 0.2734(3) 0.9000(3) 0.0614(19) Uani 1 1 d . . .
H3D H 0.4059 0.2947 0.8835 0.074 Uiso 1 1 calc R A .
C4D C 0.4696(6) 0.2710(3) 0.9548(3) 0.070(2) Uani 1 1 d . A .
H4D H 0.4294 0.2902 0.9759 0.084 Uiso 1 1 calc R . .
C5D C 0.5442(6) 0.2396(4) 0.9786(3) 0.080(2) Uani 1 1 d . . .
H5D H 0.5555 0.2387 1.0163 0.096 Uiso 1 1 calc R A .
C6D C 0.6022(5) 0.2095(3) 0.9477(3) 0.070(2) Uani 1 1 d . A .
H6D H 0.6513 0.1876 0.9647 0.084 Uiso 1 1 calc R . .
C1E C 0.7772(4) 0.2134(3) 0.8737(2) 0.0451(16) Uani 1 1 d . . .
C2E C 0.8305(5) 0.1973(3) 0.9220(3) 0.066(2) Uani 1 1 d . A .
H2E H 0.8153 0.1636 0.9411 0.079 Uiso 1 1 calc R . .
C3E C 0.9069(5) 0.2323(4) 0.9415(3) 0.076(2) Uani 1 1 d . . .
H3E H 0.9418 0.2221 0.9738 0.091 Uiso 1 1 calc R A .
C4E C 0.9299(5) 0.2812(4) 0.9130(3) 0.071(2) Uani 1 1 d . A .
H4E H 0.9812 0.3040 0.9256 0.085 Uiso 1 1 calc R . .
C5E C 0.8779(4) 0.2967(3) 0.8662(3) 0.0569(18) Uani 1 1 d . . .
H5E H 0.8939 0.3299 0.8467 0.068 Uiso 1 1 calc R A .
C6E C 0.8021(4) 0.2634(3) 0.8477(3) 0.0534(17) Uani 1 1 d . A .
H6E H 0.7663 0.2754 0.8162 0.064 Uiso 1 1 calc R . .
C1F C 0.6876(5) 0.1002(3) 0.8827(2) 0.0492(17) Uani 1 1 d . . .
C2F C 0.7689(6) 0.0694(3) 0.8767(3) 0.069(2) Uani 1 1 d . A .
H2F H 0.8150 0.0874 0.8590 0.083 Uiso 1 1 calc R . .
C3F C 0.7817(7) 0.0122(4) 0.8967(3) 0.092(3) Uani 1 1 d . . .
H3F H 0.8367 -0.0078 0.8929 0.111 Uiso 1 1 calc R A .
C4F C 0.7142(9) -0.0151(4) 0.9220(4) 0.111(4) Uani 1 1 d . A .
H4F H 0.7226 -0.0539 0.9351 0.133 Uiso 1 1 calc R . .
C5F C 0.6346(7) 0.0147(4) 0.9279(3) 0.096(3) Uani 1 1 d . . .
H5F H 0.5887 -0.0041 0.9451 0.115 Uiso 1 1 calc R A .
C6F C 0.6204(6) 0.0718(3) 0.9094(3) 0.070(2) Uani 1 1 d . A .
H6F H 0.5659 0.0915 0.9146 0.085 Uiso 1 1 calc R . .
C1G C 0.0608(4) 0.0637(3) 0.6325(2) 0.0454(15) Uani 1 1 d . . .
C2G C 0.1230(5) 0.1100(3) 0.6351(2) 0.0537(17) Uani 1 1 d . B .
H2G H 0.1856 0.1019 0.6436 0.064 Uiso 1 1 calc R . .
C3G C 0.0949(6) 0.1684(3) 0.6255(3) 0.071(2) Uani 1 1 d . . .
H3G H 0.1383 0.1990 0.6276 0.085 Uiso 1 1 calc R B .
C4G C 0.0035(6) 0.1807(3) 0.6129(3) 0.082(3) Uani 1 1 d . B .
H4G H -0.0155 0.2200 0.6067 0.098 Uiso 1 1 calc R . .
C5G C -0.0600(5) 0.1363(4) 0.6095(4) 0.095(3) Uani 1 1 d . . .
H5G H -0.1224 0.1451 0.6015 0.114 Uiso 1 1 calc R B .
C6G C -0.0319(5) 0.0773(3) 0.6181(3) 0.080(2) Uani 1 1 d . B .
H6G H -0.0753 0.0468 0.6141 0.097 Uiso 1 1 calc R . .
C1H C 0.1918(4) -0.0318(3) 0.6153(2) 0.0456(16) Uani 1 1 d . . .
C2H C 0.2330(5) 0.0048(3) 0.5791(2) 0.063(2) Uani 1 1 d . B .
H2H H 0.2126 0.0438 0.5735 0.076 Uiso 1 1 calc R . .
C3H C 0.3032(6) -0.0164(4) 0.5515(3) 0.082(3) Uani 1 1 d . . .
H3H H 0.3299 0.0088 0.5278 0.099 Uiso 1 1 calc R B .
C4H C 0.3349(6) -0.0730(5) 0.5580(3) 0.089(3) Uani 1 1 d . B .
H4H H 0.3824 -0.0866 0.5388 0.107 Uiso 1 1 calc R . .
C5H C 0.2958(6) -0.1096(4) 0.5932(3) 0.082(2) Uani 1 1 d . . .
H5H H 0.3165 -0.1487 0.5978 0.099 Uiso 1 1 calc R B .
C6H C 0.2268(5) -0.0895(3) 0.6217(3) 0.065(2) Uani 1 1 d . B .
H6H H 0.2024 -0.1151 0.6461 0.078 Uiso 1 1 calc R . .
C1I C 0.0039(4) -0.0576(3) 0.6174(2) 0.0418(15) Uani 1 1 d . . .
C2I C -0.0043(5) -0.0549(3) 0.5611(3) 0.066(2) Uani 1 1 d . B .
H2I H 0.0366 -0.0318 0.5436 0.079 Uiso 1 1 calc R . .
C3I C -0.0738(6) -0.0868(4) 0.5310(3) 0.078(2) Uani 1 1 d . . .
H3I H -0.0789 -0.0850 0.4932 0.094 Uiso 1 1 calc R B .
C4I C -0.1340(5) -0.1203(3) 0.5559(3) 0.074(2) Uani 1 1 d . B .
H4I H -0.1808 -0.1413 0.5355 0.089 Uiso 1 1 calc R . .
C5I C -0.1255(4) -0.1232(3) 0.6115(3) 0.065(2) Uani 1 1 d . . .
H5I H -0.1671 -0.1460 0.6290 0.078 Uiso 1 1 calc R B .
C6I C -0.0562(4) -0.0928(3) 0.6417(3) 0.0506(16) Uani 1 1 d . B .
H6I H -0.0501 -0.0962 0.6793 0.061 Uiso 1 1 calc R . .
C1J C 0.2067(5) 0.0408(3) 0.8806(2) 0.0483(17) Uani 1 1 d . . .
C2J C 0.1384(5) 0.0789(3) 0.8943(3) 0.068(2) Uani 1 1 d . B .
H2J H 0.0782 0.0647 0.8935 0.082 Uiso 1 1 calc R . .
C3J C 0.1569(7) 0.1375(4) 0.9092(3) 0.082(3) Uani 1 1 d . . .
H3J H 0.1100 0.1625 0.9184 0.099 Uiso 1 1 calc R B .
C4J C 0.2451(9) 0.1579(4) 0.9101(3) 0.098(3) Uani 1 1 d . B .
H4J H 0.2579 0.1976 0.9186 0.118 Uiso 1 1 calc R . .
C5J C 0.3154(8) 0.1209(5) 0.8987(3) 0.099(3) Uani 1 1 d . . .
H5J H 0.3760 0.1347 0.9016 0.119 Uiso 1 1 calc R B .
C6J C 0.2954(6) 0.0636(4) 0.8830(3) 0.075(2) Uani 1 1 d . B .
H6J H 0.3429 0.0392 0.8736 0.090 Uiso 1 1 calc R . .
C1K C 0.0954(4) -0.0641(3) 0.8934(2) 0.0459(16) Uani 1 1 d . . .
C2K C 0.0974(5) -0.0483(3) 0.9474(3) 0.067(2) Uani 1 1 d . B .
H2K H 0.1400 -0.0203 0.9622 0.081 Uiso 1 1 calc R . .
C3K C 0.0350(6) -0.0744(4) 0.9796(3) 0.080(2) Uani 1 1 d . . .
H3K H 0.0371 -0.0636 1.0160 0.096 Uiso 1 1 calc R B .
C4K C -0.0280(6) -0.1147(4) 0.9595(3) 0.079(2) Uani 1 1 d . B .
H4K H -0.0698 -0.1311 0.9814 0.095 Uiso 1 1 calc R . .
C5K C -0.0292(5) -0.1315(3) 0.9051(3) 0.074(2) Uani 1 1 d . . .
H5K H -0.0716 -0.1597 0.8904 0.089 Uiso 1 1 calc R B .
C6K C 0.0325(5) -0.1063(3) 0.8733(3) 0.0613(19) Uani 1 1 d . B .
H6K H 0.0315 -0.1182 0.8372 0.074 Uiso 1 1 calc R . .
C1L C 0.2810(4) -0.0776(3) 0.8723(2) 0.0447(16) Uani 1 1 d . . .
C2L C 0.3296(5) -0.0675(3) 0.9223(3) 0.067(2) Uani 1 1 d . B .
H2L H 0.3096 -0.0387 0.9455 0.081 Uiso 1 1 calc R . .
C3L C 0.4087(5) -0.1008(4) 0.9379(3) 0.085(3) Uani 1 1 d . . .
H3L H 0.4435 -0.0929 0.9708 0.102 Uiso 1 1 calc R B .
C4L C 0.4353(5) -0.1448(4) 0.9050(3) 0.074(2) Uani 1 1 d . B .
H4L H 0.4885 -0.1667 0.9154 0.088 Uiso 1 1 calc R . .
C5L C 0.3847(4) -0.1569(3) 0.8572(3) 0.0581(18) Uani 1 1 d . . .
H5L H 0.4019 -0.1881 0.8356 0.070 Uiso 1 1 calc R B .
C6L C 0.3075(4) -0.1230(3) 0.8405(2) 0.0482(16) Uani 1 1 d . B .
H6L H 0.2734 -0.1311 0.8074 0.058 Uiso 1 1 calc R . .

loop_
_atom_site_aniso_label
_atom_site_aniso_U_11
_atom_site_aniso_U_22
_atom_site_aniso_U_33
_atom_site_aniso_U_23
_atom_site_aniso_U_13
_atom_site_aniso_U_12
Ru1 0.0243(2) 0.0277(2) 0.0417(3) 0.0002(2) 0.00463(19) 0.0022(2)
Ru2 0.0248(2) 0.0256(2) 0.0429(3) -0.0019(2) 0.0042(2) -0.0018(2)
Br1 0.0305(3) 0.0454(4) 0.0607(4) 0.0006(3) 0.0061(3) 0.0011(3)
Br2 0.0465(4) 0.0341(3) 0.0595(4) 0.0013(3) 0.0073(3) 0.0060(3)
Br3 0.0419(4) 0.0313(3) 0.0658(4) -0.0039(3) 0.0056(3) -0.0026(3)
Br4 0.0315(3) 0.0423(4) 0.0544(4) -0.0034(3) 0.0049(3) -0.0003(3)
P1 0.0343(9) 0.0335(9) 0.0445(9) -0.0007(8) -0.0011(7) -0.0002(7)
P2 0.0423(9) 0.0326(9) 0.0419(9) 0.0020(8) 0.0051(7) 0.0005(7)
P3 0.0369(9) 0.0333(9) 0.0453(9) 0.0039(8) -0.0029(7) -0.0051(7)
P4 0.0416(9) 0.0351(9) 0.0408(9) -0.0034(8) 0.0099(7) -0.0015(7)
S1 0.0329(8) 0.0349(8) 0.0578(10) 0.0074(8) 0.0108(7) 0.0070(7)
S2 0.0281(8) 0.0328(8) 0.0647(10) -0.0036(8) 0.0068(7) -0.0035(7)
N1 0.029(3) 0.028(3) 0.049(3) 0.000(2) 0.003(2) 0.001(2)
N2 0.027(3) 0.030(3) 0.058(3) 0.001(2) 0.008(2) -0.003(2)
C1 0.031(3) 0.032(3) 0.031(3) -0.003(3) -0.001(2) 0.002(3)
C2 0.035(3) 0.037(4) 0.042(3) 0.001(3) -0.001(3) 0.002(3)
C3 0.061(4) 0.033(4) 0.072(5) -0.001(4) 0.014(4) 0.007(3)
C4 0.059(4) 0.034(4) 0.060(4) -0.003(3) -0.003(3) 0.017(3)
C5 0.059(5) 0.037(4) 0.080(5) 0.014(4) 0.003(4) -0.010(4)
C6 0.043(4) 0.040(4) 0.065(4) 0.005(3) 0.006(3) -0.001(3)
C7 0.046(4) 0.030(3) 0.033(3) 0.000(3) 0.004(3) -0.001(3)
C8 0.017(4) 0.045(5) 0.068(8) 0.003(5) 0.009(4) -0.001(4)
C9 0.030(4) 0.029(5) 0.053(6) -0.010(4) 0.008(4) -0.008(4)
C10 0.033(5) 0.045(6) 0.063(6) 0.007(6) 0.010(5) -0.015(4)
C11 0.025(3) 0.033(3) 0.039(3) 0.004(3) 0.002(2) -0.002(3)
C12 0.038(3) 0.033(3) 0.038(3) -0.004(3) 0.001(3) 0.002(3)
C13 0.040(4) 0.038(4) 0.078(5) -0.009(4) 0.009(3) -0.011(3)
C14 0.060(4) 0.029(3) 0.063(4) -0.008(3) 0.018(3) -0.011(3)
C15 0.063(5) 0.027(4) 0.074(5) -0.002(3) 0.013(4) 0.012(3)
C16 0.040(4) 0.037(4) 0.065(4) -0.003(3) 0.011(3) -0.003(3)
C17 0.041(4) 0.029(3) 0.044(4) 0.002(3) 0.009(3) -0.004(3)
C18 0.010(5) 0.035(6) 0.046(7) 0.003(6) 0.015(5) 0.006(4)
C19 0.033(6) 0.021(6) 0.065(8) 0.002(6) 0.017(5) 0.000(5)
C20 0.021(5) 0.036(7) 0.056(7) 0.003(6) 0.002(5) 0.003(5)
C1A 0.051(4) 0.037(4) 0.036(3) -0.002(3) -0.007(3) 0.001(3)
C2A 0.060(5) 0.050(4) 0.069(5) -0.001(4) 0.011(4) -0.003(4)
C3A 0.091(6) 0.048(5) 0.084(6) -0.012(4) 0.014(5) 0.018(5)
C4A 0.110(7) 0.048(5) 0.073(5) -0.013(4) 0.001(5) 0.013(5)
C5A 0.102(7) 0.032(4) 0.077(5) 0.003(4) -0.009(5) -0.019(4)
C6A 0.063(5) 0.050(4) 0.063(4) 0.006(4) 0.004(4) -0.006(4)
C1B 0.039(4) 0.051(4) 0.055(4) 0.013(3) -0.010(3) -0.001(3)
C2B 0.071(5) 0.079(6) 0.066(5) -0.002(4) -0.034(4) 0.005(4)
C3B 0.086(7) 0.082(7) 0.089(6) 0.011(5) -0.037(5) -0.003(5)
C4B 0.046(5) 0.108(8) 0.102(7) 0.030(6) -0.031(4) 0.007(5)
C5B 0.066(6) 0.072(6) 0.110(7) 0.020(5) -0.011(5) 0.024(5)
C6B 0.046(4) 0.058(5) 0.072(5) -0.001(4) -0.012(3) 0.006(4)
C1C 0.045(4) 0.039(4) 0.041(4) -0.002(3) 0.000(3) 0.001(3)
C2C 0.121(7) 0.079(6) 0.045(4) -0.007(4) 0.001(4) -0.040(5)
C3C 0.186(10) 0.110(8) 0.030(4) -0.006(5) 0.028(5) -0.062(7)
C4C 0.106(7) 0.079(6) 0.060(5) -0.002(5) 0.020(4) -0.025(5)
C5C 0.064(5) 0.050(4) 0.060(4) 0.003(4) 0.005(4) -0.010(4)
C6C 0.053(4) 0.046(4) 0.041(4) -0.001(3) 0.006(3) -0.008(3)
C1D 0.050(4) 0.043(4) 0.044(4) -0.003(3) 0.013(3) -0.009(3)
C2D 0.063(5) 0.061(5) 0.050(4) 0.004(4) 0.017(3) -0.001(4)
C3D 0.054(4) 0.048(4) 0.086(6) 0.003(4) 0.023(4) 0.000(4)
C4D 0.089(6) 0.052(5) 0.076(6) -0.008(4) 0.043(5) -0.007(4)
C5D 0.116(7) 0.073(6) 0.058(5) -0.002(4) 0.037(5) 0.009(5)
C6D 0.084(6) 0.068(5) 0.059(5) -0.002(4) 0.012(4) 0.009(4)
C1E 0.041(4) 0.049(4) 0.044(4) -0.006(3) -0.001(3) 0.009(3)
C2E 0.069(5) 0.066(5) 0.058(4) 0.001(4) -0.016(4) -0.008(4)
C3E 0.068(5) 0.083(6) 0.068(5) -0.013(5) -0.026(4) -0.010(5)
C4E 0.052(5) 0.076(6) 0.081(6) -0.018(5) -0.006(4) -0.019(4)
C5E 0.049(4) 0.052(4) 0.071(5) 0.005(4) 0.009(4) 0.000(4)
C6E 0.042(4) 0.062(5) 0.055(4) -0.006(4) 0.000(3) 0.000(4)
C1F 0.075(5) 0.034(4) 0.037(3) 0.002(3) -0.003(3) 0.007(4)
C2F 0.092(6) 0.055(5) 0.056(5) 0.005(4) -0.011(4) 0.008(5)
C3F 0.139(9) 0.060(6) 0.072(6) -0.003(5) -0.018(6) 0.036(6)
C4F 0.213(14) 0.046(6) 0.067(6) 0.006(5) -0.008(7) 0.006(7)
C5F 0.143(9) 0.062(6) 0.086(6) 0.020(5) 0.024(6) -0.027(6)
C6F 0.106(6) 0.056(5) 0.053(4) 0.004(4) 0.021(4) -0.019(5)
C1G 0.040(4) 0.041(4) 0.054(4) 0.009(3) 0.000(3) -0.008(3)
C2G 0.066(5) 0.044(4) 0.051(4) 0.002(3) 0.005(3) -0.008(4)
C3G 0.091(6) 0.056(5) 0.067(5) 0.006(4) 0.016(4) -0.013(5)
C4G 0.108(7) 0.046(5) 0.095(6) 0.030(5) 0.034(5) 0.014(5)
C5G 0.053(5) 0.058(5) 0.173(9) 0.048(6) 0.010(5) 0.005(4)
C6G 0.070(6) 0.054(5) 0.115(6) 0.030(5) 0.000(5) -0.012(4)
C1H 0.041(4) 0.063(5) 0.032(3) -0.006(3) 0.000(3) -0.010(3)
C2H 0.079(5) 0.061(5) 0.051(4) 0.007(4) 0.011(4) 0.002(4)
C3H 0.089(6) 0.106(8) 0.058(5) -0.004(5) 0.036(4) -0.010(6)
C4H 0.093(7) 0.107(8) 0.072(6) -0.027(6) 0.032(5) 0.018(6)
C5H 0.097(7) 0.074(6) 0.080(6) -0.021(5) 0.024(5) 0.004(5)
C6H 0.079(5) 0.056(5) 0.062(5) -0.002(4) 0.018(4) 0.004(4)
C1I 0.043(4) 0.034(3) 0.046(4) 0.004(3) -0.008(3) 0.003(3)
C2I 0.070(5) 0.071(5) 0.050(4) 0.014(4) -0.019(4) -0.021(4)
C3I 0.086(6) 0.080(6) 0.061(5) -0.001(5) -0.028(4) -0.007(5)
C4I 0.056(5) 0.055(5) 0.101(6) -0.018(5) -0.038(5) 0.000(4)
C5I 0.041(4) 0.043(4) 0.107(6) 0.009(4) -0.014(4) -0.012(3)
C6I 0.045(4) 0.037(4) 0.068(4) 0.009(3) -0.005(3) -0.003(3)
C1J 0.075(5) 0.042(4) 0.029(3) -0.004(3) 0.008(3) -0.015(4)
C2J 0.089(6) 0.049(5) 0.068(5) -0.010(4) 0.009(4) -0.001(4)
C3J 0.145(9) 0.055(5) 0.051(5) -0.012(4) 0.024(5) 0.016(6)
C4J 0.175(12) 0.064(6) 0.058(5) -0.009(5) 0.019(7) -0.035(7)
C5J 0.141(9) 0.097(8) 0.061(5) -0.018(5) 0.021(6) -0.056(7)
C6J 0.099(6) 0.067(5) 0.063(5) -0.023(4) 0.028(4) -0.033(5)
C1K 0.056(4) 0.042(4) 0.043(4) 0.000(3) 0.019(3) 0.005(3)
C2K 0.071(5) 0.076(6) 0.057(5) 0.000(4) 0.017(4) -0.010(4)
C3K 0.102(7) 0.078(6) 0.067(5) 0.008(5) 0.042(5) 0.001(5)
C4K 0.092(6) 0.069(6) 0.085(6) 0.019(5) 0.048(5) 0.002(5)
C5K 0.080(6) 0.060(5) 0.087(6) 0.009(5) 0.032(5) -0.018(4)
C6K 0.075(5) 0.048(4) 0.065(4) -0.002(4) 0.028(4) -0.011(4)
C1L 0.042(4) 0.052(4) 0.041(4) 0.012(3) 0.009(3) 0.003(3)
C2L 0.061(5) 0.093(6) 0.047(4) -0.011(4) 0.000(4) 0.017(4)
C3L 0.070(6) 0.124(8) 0.057(5) 0.007(5) -0.007(4) 0.016(6)
C4L 0.055(5) 0.086(6) 0.079(6) 0.027(5) 0.006(4) 0.014(5)
C5L 0.055(4) 0.059(5) 0.060(4) 0.012(4) 0.005(4) 0.008(4)
C6L 0.054(4) 0.041(4) 0.049(4) 0.008(3) 0.004(3) -0.004(3)

loop_
_atom_type_symbol
_atom_type_description
_atom_type_scat_dispersion_real
_atom_type_scat_dispersion_imag
_atom_type_scat_source
C C 0.0033 0.0016 'International Tables Vol C Tables 4.2.6.8 and 6.1.1.4'
H H 0.0000 0.0000 'International Tables Vol C Tables 4.2.6.8 and 6.1.1.4'
N N 0.0061 0.0033 'International Tables Vol C Tables 4.2.6.8 and 6.1.1.4'
P P 0.1023 0.0942 'International Tables Vol C Tables 4.2.6.8 and 6.1.1.4'
S S 0.1246 0.1234 'International Tables Vol C Tables 4.2.6.8 and 6.1.1.4'
Br Br -0.2901 2.4595 'International Tables Vol C Tables 4.2.6.8 and 6.1.1.4'
Ru Ru -1.2594 0.8363 'International Tables Vol C Tables 4.2.6.8 and 6.1.1.4'

loop_
_geom_angle_atom_site_label_1
_geom_angle_atom_site_label_2
_geom_angle_atom_site_label_3
_geom_angle
C1 Ru1 C9 76.7(2)
C1 Ru1 C10 98.8(3)
C9 Ru1 C10 34.4(2)
C1 Ru1 C10A 103.9(8)
C9 Ru1 C10A 28.5(9)
C10 Ru1 C10A 18.3(7)
C1 Ru1 C9A 76.2(6)
C9 Ru1 C9A 27.4(7)
C10 Ru1 C9A 22.6(6)
C10A Ru1 C9A 33.8(4)
C1 Ru1 P2 90.99(14)
C9 Ru1 P2 78.9(2)
C10 Ru1 P2 104.7(2)
C10A Ru1 P2 86.9(8)
C9A Ru1 P2 106.3(7)
C1 Ru1 P1 91.52(14)
C9 Ru1 P1 108.1(2)
C10 Ru1 P1 81.5(2)
C10A Ru1 P1 98.9(8)
C9A Ru1 P1 80.7(7)
P2 Ru1 P1 172.92(6)
C1 Ru1 Br1 85.88(15)
C9 Ru1 Br1 157.62(18)
C10 Ru1 Br1 166.8(2)
C10A Ru1 Br1 168.8(6)
C9A Ru1 Br1 157.3(6)
P2 Ru1 Br1 87.54(4)
P1 Ru1 Br1 86.04(4)
C1 Ru1 Br2 175.51(15)
C9 Ru1 Br2 107.54(18)
C10 Ru1 Br2 85.7(2)
C10A Ru1 Br2 80.5(8)
C9A Ru1 Br2 108.2(6)
P2 Ru1 Br2 88.59(4)
P1 Ru1 Br2 88.39(4)
Br1 Ru1 Br2 89.64(2)
C11 Ru2 C19A 77.8(4)
C11 Ru2 C20A 99.9(4)
C19A Ru2 C20A 34.5(3)
C11 Ru2 C19 75.9(3)
C19A Ru2 C19 28.6(4)
C20A Ru2 C19 24.2(4)
C11 Ru2 C20 101.5(3)
C19A Ru2 C20 24.7(4)
C20A Ru2 C20 19.5(4)
C19 Ru2 C20 34.0(2)
C11 Ru2 P3 91.26(15)
C19A Ru2 P3 78.2(3)
C20A Ru2 P3 103.9(4)
C19 Ru2 P3 106.8(3)
C20 Ru2 P3 84.4(3)
C11 Ru2 P4 91.26(15)
C19A Ru2 P4 109.3(3)
C20A Ru2 P4 82.6(3)
C19 Ru2 P4 80.7(3)
C20 Ru2 P4 102.0(3)
P3 Ru2 P4 172.46(6)
C11 Ru2 Br4 85.89(15)
C19A Ru2 Br4 158.1(3)
C20A Ru2 Br4 166.7(3)
C19 Ru2 Br4 156.7(2)
C20 Ru2 Br4 169.3(3)
P3 Ru2 Br4 87.75(4)
P4 Ru2 Br4 85.35(4)
C11 Ru2 Br3 174.31(15)
C19A Ru2 Br3 107.3(3)
C20A Ru2 Br3 85.7(4)
C19 Ru2 Br3 109.8(2)
C20 Ru2 Br3 83.9(3)
P3 Ru2 Br3 87.56(4)
P4 Ru2 Br3 89.23(4)
Br4 Ru2 Br3 88.51(2)
C1A P1 C1C 103.5(3)
C1A P1 C1B 103.0(3)
C1C P1 C1B 97.5(3)
C1A P1 Ru1 110.27(18)
C1C P1 Ru1 120.51(19)
C1B P1 Ru1 119.6(2)
C1F P2 C1E 102.3(3)
C1F P2 C1D 103.8(3)
C1E P2 C1D 99.7(3)
C1F P2 Ru1 110.84(19)
C1E P2 Ru1 120.0(2)
C1D P2 Ru1 118.0(2)
C1H P3 C1G 106.0(3)
C1H P3 C1I 99.0(3)
C1G P3 C1I 101.2(3)
C1H P3 Ru2 116.34(19)
C1G P3 Ru2 111.6(2)
C1I P3 Ru2 120.6(2)
C1J P4 C1K 103.6(3)
C1J P4 C1L 102.7(3)
C1K P4 C1L 99.2(3)
C1J P4 Ru2 109.53(19)
C1K P4 Ru2 118.6(2)
C1L P4 Ru2 120.84(19)
C2 S1 C1 92.5(3)
C11 S2 C12 93.0(3)
C1 N1 C7 118.0(5)
C1 N1 C8A 115.3(13)
C7 N1 C8A 124.4(15)
C1 N1 C8 118.5(5)
C7 N1 C8 123.4(5)
C8A N1 C8 16.7(18)
C11 N2 C17 117.8(4)
C11 N2 C18A 116.0(7)
C17 N2 C18A 124.8(7)
C11 N2 C18 118.1(5)
C17 N2 C18 123.2(6)
C18A N2 C18 21.3(7)
N1 C1 S1 108.5(4)
N1 C1 Ru1 122.4(4)
S1 C1 Ru1 129.1(3)
C3 C2 C7 120.2(6)
C3 C2 S1 129.9(5)
C7 C2 S1 109.9(4)
C4 C3 C2 118.2(6)
C3 C4 C5 121.5(6)
C6 C5 C4 121.4(6)
C5 C6 C7 117.3(6)
C6 C7 C2 121.4(5)
C6 C7 N1 127.6(5)
C2 C7 N1 111.0(5)
N1 C8 C9 109.7(6)
C10 C9 C8 124.3(9)
C10 C9 Ru1 73.2(4)
C8 C9 Ru1 111.9(5)
C9 C10 Ru1 72.4(4)
N1 C8A C9A 113(2)
C10A C9A C8A 125(3)
C10A C9A Ru1 71.9(18)
C8A C9A Ru1 106.2(19)
C9A C10A Ru1 74.3(18)
N2 C11 S2 108.0(4)
N2 C11 Ru2 122.0(4)
S2 C11 Ru2 130.0(3)
C17 C12 C13 120.5(6)
C17 C12 S2 109.6(4)
C13 C12 S2 129.9(5)
C14 C13 C12 118.5(6)
C13 C14 C15 120.9(6)
C16 C15 C14 121.9(6)
C15 C16 C17 117.0(6)
C12 C17 C16 121.3(5)
C12 C17 N2 111.6(5)
C16 C17 N2 127.1(5)
N2 C18 C19 108.8(7)
C20 C19 C18 123.3(12)
C20 C19 Ru2 73.2(4)
C18 C19 Ru2 111.1(6)
C19 C20 Ru2 72.8(4)
N2 C18A C19A 112.5(10)
C20A C19A C18A 122.1(15)
C20A C19A Ru2 72.9(5)
C18A C19A Ru2 109.6(8)
C19A C20A Ru2 72.6(5)
C6A C1A C2A 117.8(6)
C6A C1A P1 120.5(5)
C2A C1A P1 121.1(5)
C3A C2A C1A 120.4(7)
C4A C3A C2A 121.2(8)
C3A C4A C5A 119.6(7)
C4A C5A C6A 120.1(7)
C5A C6A C1A 120.9(7)
C2B C1B C6B 118.8(6)
C2B C1B P1 122.3(6)
C6B C1B P1 118.7(5)
C1B C2B C3B 119.7(8)
C4B C3B C2B 120.5(8)
C5B C4B C3B 120.5(7)
C4B C5B C6B 120.2(8)
C5B C6B C1B 120.4(7)
C6C C1C C2C 118.0(6)
C6C C1C P1 122.8(5)
C2C C1C P1 119.1(5)
C3C C2C C1C 119.8(7)
C4C C3C C2C 122.0(7)
C3C C4C C5C 118.6(7)
C4C C5C C6C 120.0(6)
C1C C6C C5C 121.5(6)
C2D C1D C6D 117.9(6)
C2D C1D P2 121.5(5)
C6D C1D P2 120.6(5)
C1D C2D C3D 120.4(6)
C4D C3D C2D 121.5(7)
C3D C4D C5D 118.5(7)
C4D C5D C6D 121.1(7)
C5D C6D C1D 120.6(7)
C6E C1E C2E 117.6(6)
C6E C1E P2 120.5(5)
C2E C1E P2 121.5(5)
C1E C2E C3E 119.8(7)
C4E C3E C2E 120.1(7)
C5E C4E C3E 119.9(7)
C4E C5E C6E 120.2(7)
C1E C6E C5E 122.3(6)
C6F C1F C2F 118.1(6)
C6F C1F P2 122.9(6)
C2F C1F P2 118.8(5)
C3F C2F C1F 120.4(8)
C4F C3F C2F 120.4(9)
C5F C4F C3F 119.4(9)
C4F C5F C6F 121.7(9)
C5F C6F C1F 120.0(8)
C2G C1G C6G 117.5(6)
C2G C1G P3 121.2(5)
C6G C1G P3 121.0(5)
C1G C2G C3G 121.6(7)
C4G C3G C2G 119.6(7)
C5G C4G C3G 120.5(8)
C4G C5G C6G 120.0(8)
C5G C6G C1G 120.6(7)
C6H C1H C2H 116.3(6)
C6H C1H P3 117.1(5)
C2H C1H P3 126.7(6)
C3H C2H C1H 120.5(7)
C4H C3H C2H 121.9(8)
C3H C4H C5H 118.7(8)
C6H C5H C4H 120.8(8)
C5H C6H C1H 121.9(7)
C6I C1I C2I 118.4(6)
C6I C1I P3 124.7(5)
C2I C1I P3 116.9(5)
C1I C2I C3I 119.9(7)
C4I C3I C2I 120.7(7)
C3I C4I C5I 119.4(7)
C4I C5I C6I 120.4(7)
C1I C6I C5I 121.2(6)
C2J C1J C6J 117.0(7)
C2J C1J P4 120.9(5)
C6J C1J P4 121.2(6)
C1J C2J C3J 121.9(8)
C4J C3J C2J 118.7(9)
C3J C4J C5J 121.2(9)
C6J C5J C4J 119.2(10)
C5J C6J C1J 122.0(8)
C6K C1K C2K 118.2(6)
C6K C1K P4 120.3(5)
C2K C1K P4 121.4(5)
C1K C2K C3K 119.8(7)
C4K C3K C2K 121.8(7)
C3K C4K C5K 118.5(7)
C6K C5K C4K 119.9(7)
C1K C6K C5K 121.7(7)
C6L C1L C2L 119.3(6)
C6L C1L P4 120.3(5)
C2L C1L P4 120.3(5)
C1L C2L C3L 119.5(7)
C4L C3L C2L 120.1(7)
C5L C4L C3L 120.3(7)
C4L C5L C6L 120.1(7)
C1L C6L C5L 120.4(6)

loop_
_geom_bond_atom_site_label_1
_geom_bond_atom_site_label_2
_geom_bond_distance
Ru1 C1 1.984(5)
Ru1 C9 2.220(7)
Ru1 C10 2.230(8)
Ru1 C10A 2.24(3)
Ru1 C9A 2.26(3)
Ru1 P2 2.4306(16)
Ru1 P1 2.4528(15)
Ru1 Br1 2.5438(7)
Ru1 Br2 2.6429(8)
Ru2 C11 1.979(5)
Ru2 C19A 2.214(8)
Ru2 C20A 2.217(8)
Ru2 C19 2.232(7)
Ru2 C20 2.236(7)
Ru2 P3 2.4239(16)
Ru2 P4 2.4568(16)
Ru2 Br4 2.5461(7)
Ru2 Br3 2.6334(8)
P1 C1A 1.836(6)
P1 C1C 1.847(6)
P1 C1B 1.853(6)
P2 C1F 1.839(6)
P2 C1E 1.848(6)
P2 C1D 1.853(6)
P3 C1H 1.827(6)
P3 C1G 1.837(6)
P3 C1I 1.856(6)
P4 C1J 1.832(6)
P4 C1K 1.847(6)
P4 C1L 1.857(6)
S1 C2 1.744(6)
S1 C1 1.746(5)
S2 C11 1.734(5)
S2 C12 1.760(6)
N1 C1 1.331(6)
N1 C7 1.393(7)
N1 C8A 1.454(10)
N1 C8 1.457(6)
N2 C11 1.344(6)
N2 C17 1.403(7)
N2 C18A 1.457(9)
N2 C18 1.458(7)
C2 C3 1.389(8)
C2 C7 1.391(7)
C3 C4 1.357(8)
C4 C5 1.384(8)
C5 C6 1.374(8)
C6 C7 1.383(8)
C8 C9 1.511(8)
C9 C10 1.317(7)
C8A C9A 1.529(10)
C9A C10A 1.307(10)
C12 C17 1.369(7)
C12 C13 1.377(8)
C13 C14 1.368(8)
C14 C15 1.369(8)
C15 C16 1.366(8)
C16 C17 1.398(7)
C18 C19 1.508(8)
C19 C20 1.305(9)
C18A C19A 1.523(9)
C19A C20A 1.316(9)
C1A C6A 1.379(8)
C1A C2A 1.397(8)
C2A C3A 1.369(9)
C3A C4A 1.350(10)
C4A C5A 1.374(10)
C5A C6A 1.377(9)
C1B C2B 1.378(8)
C1B C6B 1.381(9)
C2B C3B 1.386(9)
C3B C4B 1.357(11)
C4B C5B 1.349(10)
C5B C6B 1.379(8)
C1C C6C 1.345(8)
C1C C2C 1.389(8)
C2C C3C 1.387(10)
C3C C4C 1.341(10)
C4C C5C 1.365(8)
C5C C6C 1.403(8)
C1D C2D 1.381(8)
C1D C6D 1.384(8)
C2D C3D 1.384(8)
C3D C4D 1.349(9)
C4D C5D 1.373(10)
C5D C6D 1.374(9)
C1E C6E 1.361(8)
C1E C2E 1.402(8)
C2E C3E 1.403(9)
C3E C4E 1.363(10)
C4E C5E 1.361(9)
C5E C6E 1.370(8)
C1F C6F 1.390(9)
C1F C2F 1.392(9)
C2F C3F 1.379(10)
C3F C4F 1.365(12)
C4F C5F 1.358(12)
C5F C6F 1.367(10)
C1G C2G 1.373(8)
C1G C6G 1.393(9)
C2G C3G 1.385(9)
C3G C4G 1.363(10)
C4G C5G 1.356(10)
C5G C6G 1.392(10)
C1H C6H 1.393(9)
C1H C2H 1.395(8)
C2H C3H 1.372(9)
C3H C4H 1.352(10)
C4H C5H 1.363(10)
C5H C6H 1.362(9)
C1I C6I 1.363(8)
C1I C2I 1.387(8)
C2I C3I 1.389(9)
C3I C4I 1.352(10)
C4I C5I 1.371(9)
C5I C6I 1.371(8)
C1J C2J 1.378(9)
C1J C6J 1.384(9)
C2J C3J 1.384(10)
C3J C4J 1.360(11)
C4J C5J 1.368(12)
C5J C6J 1.364(10)
C1K C6K 1.374(8)
C1K C2K 1.378(8)
C2K C3K 1.399(9)
C3K C4K 1.345(10)
C4K C5K 1.397(9)
C5K C6K 1.375(8)
C1L C6L 1.366(8)
C1L C2L 1.378(8)
C2L C3L 1.391(9)
C3L C4L 1.361(10)
C4L C5L 1.353(9)
C5L C6L 1.383(8)
